data_2209725
loop_
_publ_author_name
'Wang, Gui-Xian'
'Zhang, Qi-Wei'

_publ_section_title
;
 1,3-Benzothiazol-2(3<i>H</i>)-one--1,3-benzothiazole-2(3<i>H</i>)-thione
 (1/1)
;
_journal_coeditor_code AT2049
_journal_issue 8
_journal_name_full 'Acta Crystallographica Section E'
_journal_page_first o3168
_journal_page_last o3169
_journal_paper_doi 10.1107/S1600536806024664
_journal_volume 62
_journal_year 2006
_chemical_formula_iupac 'C7 H5 N S2, C7 H5 N O S'
_chemical_formula_moiety 'C7 H5 N S2, C7 H5 N O S'
_chemical_formula_sum 'C14 H10 N2 O S3'
_chemical_formula_weight 318.42
_chemical_name_systematic
;
1,3-Benzothiazol-2(3H)-one--1,3-benzothiazole-2(3H)-thione (1/1)
;
_space_group_IT_number 14
_symmetry_cell_setting monoclinic
_symmetry_space_group_name_Hall '-P 2ybc'
_symmetry_space_group_name_H-M 'P 1 21/c 1'
_atom_sites_solution_hydrogens geom
_atom_sites_solution_primary direct
_atom_sites_solution_secondary difmap
_audit_creation_method SHELXL-97
_cell_angle_alpha 90.00
_cell_angle_beta 96.820(6)
_cell_angle_gamma 90.00
_cell_formula_units_Z 4
_cell_length_a 12.078(5)
_cell_length_b 6.793(3)
_cell_length_c 17.271(7)
_cell_measurement_reflns_used 2518
_cell_measurement_temperature 130(2)
_cell_measurement_theta_max 27.4835
_cell_measurement_theta_min 2.1851
_cell_volume 1407.0(10)
_computing_cell_refinement CrystalClear
_computing_data_collection 'CrystalClear (Rigaku, 2000)'
_computing_data_reduction CrystalClear
_computing_molecular_graphics 'SHELXTL (Sheldrick, 1997)'
_computing_publication_material SHELXTL
_computing_structure_refinement 'SHELXL97 (Sheldrick, 1997)'
_computing_structure_solution 'SHELXS97 (Sheldrick, 1997)'
_diffrn_ambient_temperature 130(2)
_diffrn_measured_fraction_theta_full 0.994
_diffrn_measured_fraction_theta_max 0.994
_diffrn_measurement_device_type 'Rigaku Mercury CCD area-detector'
_diffrn_measurement_method \w
_diffrn_radiation_monochromator graphite
_diffrn_radiation_source 'fine-focus sealed tube'
_diffrn_radiation_type MoK\a
_diffrn_radiation_wavelength 0.71073
_diffrn_reflns_av_R_equivalents 0.0280
_diffrn_reflns_av_sigmaI/netI 0.0254
_diffrn_reflns_limit_h_max 15
_diffrn_reflns_limit_h_min -14
_diffrn_reflns_limit_k_max 8
_diffrn_reflns_limit_k_min -8
_diffrn_reflns_limit_l_max 22
_diffrn_reflns_limit_l_min -14
_diffrn_reflns_number 10515
_diffrn_reflns_theta_full 27.49
_diffrn_reflns_theta_max 27.49
_diffrn_reflns_theta_min 2.75
_diffrn_standards_decay_% 0
_diffrn_standards_number 0
_exptl_absorpt_coefficient_mu 0.522
_exptl_absorpt_correction_T_max 0.925
_exptl_absorpt_correction_T_min 0.882
_exptl_absorpt_correction_type multi-scan
_exptl_absorpt_process_details '(ABSCOR; Higashi, 1995)'
_exptl_crystal_colour Orange
_exptl_crystal_density_diffrn 1.503
_exptl_crystal_density_method 'not measured'
_exptl_crystal_description Prism
_exptl_crystal_F_000 656
_exptl_crystal_size_max 0.25
_exptl_crystal_size_mid 0.20
_exptl_crystal_size_min 0.15
_refine_diff_density_max 0.479
_refine_diff_density_min -0.276
_refine_ls_extinction_method none
_refine_ls_goodness_of_fit_ref 1.074
_refine_ls_hydrogen_treatment constr
_refine_ls_matrix_type full
_refine_ls_number_parameters 181
_refine_ls_number_reflns 3206
_refine_ls_number_restraints 0
_refine_ls_restrained_S_all 1.074
_refine_ls_R_factor_all 0.0656
_refine_ls_R_factor_gt 0.0489
_refine_ls_shift/su_max 0.001
_refine_ls_shift/su_mean 0.000
_refine_ls_structure_factor_coef Fsqd
_refine_ls_weighting_details 'calc w=1/[\s^2^(Fo^2^)+(0.0643P)^2^+0.5291P] where P=(Fo^2^+2Fc^2^)/3'
_refine_ls_weighting_scheme calc
_refine_ls_wR_factor_gt 0.1243
_refine_ls_wR_factor_ref 0.1338
_reflns_number_gt 2512
_reflns_number_total 3206
_reflns_threshold_expression I>2\s(I)
_cod_data_source_file at2049.cif
_cod_data_source_block I
_cod_original_cell_volume 1407.1(10)
_cod_original_sg_symbol_H-M 'P 21/c'
_cod_database_code 2209725
_cod_database_fobs_code 2209725

loop_
_symmetry_equiv_pos_as_xyz
'x, y, z'
'-x, y+1/2, -z+1/2'
'-x, -y, -z'
'x, -y-1/2, z-1/2'

loop_
_atom_site_type_symbol
_atom_site_label
_atom_site_fract_x
_atom_site_fract_y
_atom_site_fract_z
_atom_site_U_iso_or_equiv
_atom_site_adp_type
_atom_site_calc_flag
_atom_site_refinement_flags
_atom_site_occupancy
S S1 0.74108(6) 0.04224(11) 0.45603(4) 0.0548(2) Uani d . 1
S S2 0.64817(7) 0.43677(12) 0.48774(5) 0.0674(3) Uani d . 1
S S3 0.78603(6) 0.81042(11) 0.78808(4) 0.0547(2) Uani d . 1
O O1 0.82639(17) 0.4906(3) 0.70658(11) 0.0614(5) Uani d . 1
N N1 0.81052(17) 0.2379(3) 0.57700(12) 0.0467(5) Uani d . 1
H H1A 0.8186 0.3293 0.6117 0.056 Uiso calc R 1
N N2 0.69078(17) 0.7061(3) 0.65412(12) 0.0473(5) Uani d . 1
H H2A 0.6704 0.6394 0.6125 0.057 Uiso calc R 1
C C1 0.87372(19) 0.0670(3) 0.58409(13) 0.0412(5) Uani d . 1
C C2 0.8466(2) -0.0601(4) 0.52151(14) 0.0449(6) Uani d . 1
C C3 0.9004(2) -0.2392(4) 0.51810(16) 0.0573(7) Uani d . 1
H H3A 0.8820 -0.3247 0.4765 0.069 Uiso calc R 1
C C4 0.9817(2) -0.2876(4) 0.57765(17) 0.0610(7) Uani d . 1
H H4A 1.0189 -0.4072 0.5761 0.073 Uiso calc R 1
C C5 1.0091(2) -0.1609(4) 0.64003(16) 0.0548(7) Uani d . 1
H H5A 1.0644 -0.1966 0.6796 0.066 Uiso calc R 1
C C6 0.9554(2) 0.0173(4) 0.64415(14) 0.0486(6) Uani d . 1
H H6A 0.9735 0.1018 0.6861 0.058 Uiso calc R 1
C C7 0.7360(2) 0.2533(4) 0.51314(15) 0.0485(6) Uani d . 1
C C8 0.6425(2) 0.8867(3) 0.66808(13) 0.0411(5) Uani d . 1
C C9 0.6863(2) 0.9672(4) 0.73920(14) 0.0445(5) Uani d . 1
C C10 0.6496(2) 1.1491(4) 0.76257(16) 0.0564(7) Uani d . 1
H H10A 0.6787 1.2039 0.8100 0.068 Uiso calc R 1
C C11 0.5692(2) 1.2461(4) 0.71403(18) 0.0605(7) Uani d . 1
H H11A 0.5442 1.3688 0.7285 0.073 Uiso calc R 1
C C12 0.5250(2) 1.1633(4) 0.64384(18) 0.0605(7) Uani d . 1
H H12A 0.4701 1.2310 0.6121 0.073 Uiso calc R 1
C C13 0.5606(2) 0.9829(4) 0.61986(16) 0.0526(6) Uani d . 1
H H13A 0.5303 0.9278 0.5727 0.063 Uiso calc R 1
C C14 0.7709(2) 0.6408(4) 0.70891(14) 0.0474(6) Uani d . 1

loop_
_atom_site_aniso_label
_atom_site_aniso_U_11
_atom_site_aniso_U_22
_atom_site_aniso_U_33
_atom_site_aniso_U_12
_atom_site_aniso_U_13
_atom_site_aniso_U_23
S1 0.0519(4) 0.0622(4) 0.0478(4) 0.0052(3) -0.0051(3) -0.0105(3)
S2 0.0770(5) 0.0586(5) 0.0624(5) 0.0167(4) -0.0098(4) -0.0038(3)
S3 0.0625(4) 0.0593(4) 0.0399(4) 0.0014(3) -0.0043(3) -0.0039(3)
O1 0.0725(13) 0.0483(11) 0.0608(12) 0.0110(9) -0.0030(10) -0.0008(9)
N1 0.0511(12) 0.0384(11) 0.0489(12) 0.0012(9) -0.0007(9) -0.0052(9)
N2 0.0569(13) 0.0422(11) 0.0410(11) 0.0008(9) -0.0018(9) -0.0049(8)
C1 0.0404(12) 0.0432(13) 0.0404(13) -0.0037(10) 0.0064(10) -0.0008(9)
C2 0.0421(13) 0.0478(14) 0.0445(13) -0.0009(10) 0.0041(10) -0.0050(10)
C3 0.0574(16) 0.0564(17) 0.0581(17) 0.0052(13) 0.0069(13) -0.0157(13)
C4 0.0609(17) 0.0564(17) 0.0665(19) 0.0158(13) 0.0114(14) -0.0032(13)
C5 0.0512(15) 0.0620(17) 0.0509(15) 0.0067(13) 0.0040(12) 0.0059(12)
C6 0.0486(14) 0.0546(15) 0.0420(14) -0.0040(12) 0.0024(10) -0.0035(11)
C7 0.0478(14) 0.0492(14) 0.0477(14) 0.0011(11) 0.0026(11) 0.0006(11)
C8 0.0436(12) 0.0425(13) 0.0376(12) -0.0031(10) 0.0063(9) -0.0009(9)
C9 0.0451(13) 0.0465(14) 0.0429(13) -0.0054(10) 0.0088(10) -0.0020(10)
C10 0.0615(17) 0.0545(16) 0.0557(16) -0.0062(13) 0.0169(13) -0.0145(13)
C11 0.0572(17) 0.0448(15) 0.083(2) 0.0028(12) 0.0235(15) -0.0034(14)
C12 0.0545(16) 0.0573(17) 0.0702(19) 0.0085(13) 0.0095(14) 0.0148(14)
C13 0.0526(15) 0.0553(16) 0.0491(15) 0.0018(12) 0.0030(12) 0.0032(12)
C14 0.0533(14) 0.0435(14) 0.0447(13) -0.0025(11) 0.0031(11) 0.0003(10)

loop_
_atom_type_symbol
_atom_type_description
_atom_type_scat_dispersion_real
_atom_type_scat_dispersion_imag
_atom_type_scat_source
C C 0.0033 0.0016 'International Tables Vol C Tables 4.2.6.8 and 6.1.1.4'
H H 0.0000 0.0000 'International Tables Vol C Tables 4.2.6.8 and 6.1.1.4'
N N 0.0061 0.0033 'International Tables Vol C Tables 4.2.6.8 and 6.1.1.4'
O O 0.0106 0.0060 'International Tables Vol C Tables 4.2.6.8 and 6.1.1.4'
S S 0.1246 0.1234 'International Tables Vol C Tables 4.2.6.8 and 6.1.1.4'

loop_
_geom_angle_atom_site_label_1
_geom_angle_atom_site_label_2
_geom_angle_atom_site_label_3
_geom_angle
_geom_angle_publ_flag
C2 S1 C7 91.89(12) yes
C9 S3 C14 91.23(12) yes
C7 N1 C1 116.5(2) ?
C7 N1 H1A 121.8 ?
C1 N1 H1A 121.8 ?
C14 N2 C8 116.7(2) ?
C14 N2 H2A 121.6 ?
C8 N2 H2A 121.6 ?
C6 C1 N1 127.3(2) ?
C6 C1 C2 120.7(2) ?
N1 C1 C2 112.0(2) ?
C3 C2 C1 120.7(2) ?
C3 C2 S1 129.3(2) ?
C1 C2 S1 110.02(18) ?
C4 C3 C2 118.4(3) ?
C4 C3 H3A 120.8 ?
C2 C3 H3A 120.8 ?
C3 C4 C5 121.0(3) ?
C3 C4 H4A 119.5 ?
C5 C4 H4A 119.5 ?
C6 C5 C4 121.0(3) ?
C6 C5 H5A 119.5 ?
C4 C5 H5A 119.5 ?
C5 C6 C1 118.2(2) ?
C5 C6 H6A 120.9 ?
C1 C6 H6A 120.9 ?
N1 C7 S2 128.3(2) ?
N1 C7 S1 109.61(19) ?
S2 C7 S1 122.07(15) ?
C13 C8 C9 121.1(2) ?
C13 C8 N2 126.7(2) ?
C9 C8 N2 112.1(2) ?
C10 C9 C8 120.4(2) ?
C10 C9 S3 128.8(2) ?
C8 C9 S3 110.77(19) ?
C11 C10 C9 118.5(3) ?
C11 C10 H10A 120.8 ?
C9 C10 H10A 120.8 ?
C10 C11 C12 120.7(3) ?
C10 C11 H11A 119.7 ?
C12 C11 H11A 119.7 ?
C13 C12 C11 121.5(3) ?
C13 C12 H12A 119.2 ?
C11 C12 H12A 119.2 ?
C12 C13 C8 117.8(3) ?
C12 C13 H13A 121.1 ?
C8 C13 H13A 121.1 ?
O1 C14 N2 127.0(2) ?
O1 C14 S3 123.9(2) ?
N2 C14 S3 109.06(19) ?

loop_
_geom_bond_atom_site_label_1
_geom_bond_atom_site_label_2
_geom_bond_distance
_geom_bond_publ_flag
S1 C2 1.745(3) yes
S1 C7 1.745(3) yes
S2 C7 1.662(3) yes
S3 C9 1.748(3) yes
S3 C14 1.781(3) yes
O1 C14 1.224(3) yes
N1 C7 1.342(3) ?
N1 C1 1.387(3) ?
N1 H1A 0.8600 ?
N2 C14 1.346(3) ?
N2 C8 1.391(3) ?
N2 H2A 0.8600 ?
C1 C6 1.386(3) ?
C1 C2 1.392(3) ?
C2 C3 1.384(4) ?
C3 C4 1.375(4) ?
C3 H3A 0.9300 ?
C4 C5 1.388(4) ?
C4 H4A 0.9300 ?
C5 C6 1.379(4) ?
C5 H5A 0.9300 ?
C6 H6A 0.9300 ?
C8 C13 1.380(3) ?
C8 C9 1.390(3) ?
C9 C10 1.389(4) ?
C10 C11 1.373(4) ?
C10 H10A 0.9300 ?
C11 C12 1.385(4) ?
C11 H11A 0.9300 ?
C12 C13 1.379(4) ?
C12 H12A 0.9300 ?
C13 H13A 0.9300 ?

loop_
_geom_hbond_atom_site_label_D
_geom_hbond_atom_site_label_H
_geom_hbond_atom_site_label_A
_geom_hbond_distance_DH
_geom_hbond_distance_HA
_geom_hbond_distance_DA
_geom_hbond_angle_DHA
N1 H1A O1 0.86 1.96 2.809(3) 166.9
N2 H2A S2 0.86 2.54 3.394(2) 169.5

loop_
_cod_related_entry_id
_cod_related_entry_database
_cod_related_entry_code
1 ChemSpider 21127821
